data_4341107
loop_
_publ_author_name
'Yadav, Munendra'
'Mereacre, Valeriu'
'Lebedkin, Sergei'
'Kappes, Manfred M.'
'Powell, Annie K.'
'Roesky, Peter W.'

_publ_contact_author
;
      Prof. Dr. Peter W. Roesky
      Karlsruher Institut fuer Technologie (KIT)
      Institut fuer Anorganische Chemie
      Lehrstuhl fuer Anorganische Funktionsmaterialien
      Engesserstr. 15, Geb. 30.45
      76131 Karlsruhe 
      Bundesrepublik Deutschland
;
_publ_section_title
;
 Mononuclear and tetranuclear compounds of yttrium and dysprosium ligated
 by a salicylic schiff-base derivative: synthesis, photoluminescence, and
 magnetism.
;
_journal_issue 3
_journal_name_full 'Inorganic chemistry'
_journal_page_first 773
_journal_page_last 781
_journal_paper_doi 10.1021/ic5014957
_journal_volume 54
_journal_year 2015
_chemical_formula_moiety 'C60 H58 N6 O26 Y4,4(C H4 O),4(H2 O)'
_chemical_formula_sum 'C64 H82 N6 O34 Y4'
_chemical_formula_weight 1834.99
_chemical_name_systematic
;
 ?
;
_space_group_crystal_system monoclinic
_space_group_IT_number 14
_space_group_name_Hall '-P 2ybc'
_space_group_name_H-M_alt 'P 1 21/c 1'
_symmetry_space_group_name_Hall '-P 2ybc'
_symmetry_space_group_name_H-M 'P 1 21/c 1'
_atom_sites_solution_hydrogens mixed
_audit_creation_method SHELXL-2013
_cell_angle_alpha 90
_cell_angle_beta 92.4710(3)
_cell_angle_gamma 90
_cell_formula_units_Z 2
_cell_length_a 12.2239(5)
_cell_length_b 16.5807(5)
_cell_length_c 18.8528(8)
_cell_measurement_reflns_used 20758
_cell_measurement_temperature 150(2)
_cell_measurement_theta_max 27.20
_cell_measurement_theta_min 1.64
_cell_volume 3817.5(3)
_computing_cell_refinement 'STOE X-AREA, PLATON (A.L.Spek, 2005)'
_computing_data_collection 'STOE X-AREA'
_computing_data_reduction 'STOE X-RED, PLATON (A.L.Spek, 2005)'
_computing_structure_refinement 'SHELXL-2013 (Sheldrick, 2013)'
_computing_structure_solution 'SHELXS-97 (Sheldrick, 1997)'
_diffrn_ambient_temperature 150(2)
_diffrn_detector_area_resol_mean 6.67
_diffrn_measured_fraction_theta_full 1.000
_diffrn_measured_fraction_theta_max 1.000
_diffrn_measurement_device_type STOE
_diffrn_measurement_method 'rotation method'
_diffrn_radiation_type MoK\a
_diffrn_radiation_wavelength 0.71073
_diffrn_reflns_av_R_equivalents 0.0813
_diffrn_reflns_av_unetI/netI 0.0661
_diffrn_reflns_Laue_measured_fraction_full 1.000
_diffrn_reflns_Laue_measured_fraction_max 1.000
_diffrn_reflns_limit_h_max 14
_diffrn_reflns_limit_h_min -14
_diffrn_reflns_limit_k_max 20
_diffrn_reflns_limit_k_min -20
_diffrn_reflns_limit_l_max 22
_diffrn_reflns_limit_l_min -22
_diffrn_reflns_number 29236
_diffrn_reflns_point_group_measured_fraction_full 1.000
_diffrn_reflns_point_group_measured_fraction_max 1.000
_diffrn_reflns_theta_full 25.242
_diffrn_reflns_theta_max 25.500
_diffrn_reflns_theta_min 1.636
_diffrn_source 'sealed X-ray tube'
_exptl_absorpt_coefficient_mu 3.102
_exptl_absorpt_correction_T_max 0.8100
_exptl_absorpt_correction_T_min 0.6238
_exptl_absorpt_correction_type integration
_exptl_absorpt_process_details numerical
_exptl_crystal_colour yellow
_exptl_crystal_density_diffrn 1.596
_exptl_crystal_density_meas ?
_exptl_crystal_description prism
_exptl_crystal_F_000 1872
_exptl_crystal_size_max 0.162
_exptl_crystal_size_mid 0.131
_exptl_crystal_size_min 0.071
_refine_diff_density_max 1.263
_refine_diff_density_min -0.821
_refine_diff_density_rms 0.118
_refine_ls_extinction_method none
_refine_ls_goodness_of_fit_ref 1.032
_refine_ls_hydrogen_treatment mixed
_refine_ls_matrix_type full
_refine_ls_number_parameters 516
_refine_ls_number_reflns 7110
_refine_ls_number_restraints 0
_refine_ls_restrained_S_all 1.032
_refine_ls_R_factor_all 0.0836
_refine_ls_R_factor_gt 0.0558
_refine_ls_shift/su_max 0.072
_refine_ls_shift/su_mean 0.000
_refine_ls_structure_factor_coef Fsqd
_refine_ls_weighting_details
;
 w=1/[\s^2^(Fo^2^)+(0.0859P)^2^]
 where P=(Fo^2^+2Fc^2^)/3
;
_refine_ls_weighting_scheme calc
_refine_ls_wR_factor_gt 0.1346
_refine_ls_wR_factor_ref 0.1467
_reflns_Friedel_coverage 0.000
_reflns_number_gt 5263
_reflns_number_total 7110
_reflns_threshold_expression 'I > 2\s(I)'
_cod_data_source_file ic5014957_si_004.cif
_cod_data_source_block my653p21
_cod_depositor_comments
;
The following automatic conversions were performed:

'_exptl_crystal_density_meas' value 'not measured' was changed to '?'
- the value is perceived as not measured.

Automatic conversion script
Id: cif_fix_values 3008 2015-01-20 13:52:24Z robertas 

 Adding full bibliography for 4341104--4341108.cif.
;
_cod_database_code 4341107
_shelx_space_group_comment
;
The symmetry employed for this shelxl refinement is uniquely defined
by the following loop, which should always be used as a source of
symmetry information in preference to the above space-group names.
They are only intended as comments.
;
_shelxl_version_number 2013-2

loop_
_space_group_symop_operation_xyz
'x, y, z'
'-x, y+1/2, -z+1/2'
'-x, -y, -z'
'x, -y-1/2, z-1/2'

loop_
_atom_site_label
_atom_site_type_symbol
_atom_site_fract_x
_atom_site_fract_y
_atom_site_fract_z
_atom_site_U_iso_or_equiv
_atom_site_adp_type
_atom_site_occupancy
_atom_site_site_symmetry_order
_atom_site_calc_flag
_atom_site_refinement_flags_posn
_atom_site_refinement_flags_adp
_atom_site_refinement_flags_occupancy
_atom_site_disorder_assembly
_atom_site_disorder_group
Y1 Y 0.61687(4) 0.54563(3) 0.45274(3) 0.02610(15) Uani 1 1 d . . . . .
Y2 Y 0.31762(4) 0.60742(3) 0.42566(3) 0.02683(15) Uani 1 1 d . . . . .
O7 O 0.3425(3) 0.4670(2) 0.41912(19) 0.0268(8) Uani 1 1 d . . . . .
O11 O 0.1458(3) 0.6532(3) 0.4184(2) 0.0395(10) Uani 1 1 d . . . . .
O1 O 0.6446(4) 0.4342(2) 0.2409(2) 0.0398(10) Uani 1 1 d . . . . .
O3 O 0.4897(3) 0.5977(2) 0.37181(19) 0.0292(8) Uani 1 1 d . . . . .
O8 O 0.3844(4) 0.3456(2) 0.3792(2) 0.0440(11) Uani 1 1 d . . . . .
O2 O 0.6227(3) 0.4685(2) 0.3525(2) 0.0323(9) Uani 1 1 d . . . . .
O5 O 0.6300(3) 0.6858(2) 0.4874(2) 0.0372(10) Uani 1 1 d . . . . .
H5 H 0.633(6) 0.682(5) 0.533(4) 0.056 Uiso 1 1 d . U . . .
O6 O 0.7710(3) 0.4600(2) 0.4819(2) 0.0285(8) Uani 1 1 d . . . . .
O13 O 0.5460(3) 0.4262(2) 0.4909(2) 0.0256(8) Uani 1 1 d . . . . .
H13 H 0.552(6) 0.395(5) 0.460(4) 0.04(2) Uiso 1 1 d . . . . .
O9 O 0.2584(3) 0.5722(2) 0.31584(19) 0.0293(8) Uani 1 1 d . . . . .
H9 H 0.2431 0.6151 0.2940 0.044 Uiso 1 1 calc R U . . .
O14 O 0.9059(11) 0.6324(8) 0.2180(7) 0.078(3) Uiso 0.5 1 d . . P . .
H14 H 0.8803 0.6059 0.2514 0.117 Uiso 0.5 1 calc R U P . .
O10 O 0.2779(3) 0.8135(2) 0.1459(2) 0.0375(9) Uani 1 1 d . . . . .
H10 H 0.3136 0.8562 0.1535 0.056 Uiso 1 1 calc R U . . .
O12 O 0.0323(4) 0.7410(3) 0.4627(3) 0.0536(12) Uani 1 1 d . . . . .
O4 O 0.3206(4) 0.7183(2) 0.5105(2) 0.0356(9) Uani 1 1 d . . . . .
H4 H 0.299(6) 0.715(5) 0.556(4) 0.053 Uiso 1 1 d . U . . .
N1 N 0.3634(4) 0.7374(3) 0.3732(3) 0.0325(10) Uani 1 1 d . . . . .
N2 N 0.7721(4) 0.6121(3) 0.4055(3) 0.0363(11) Uani 1 1 d . . . . .
N3 N 0.1837(4) 0.6619(3) 0.2092(3) 0.0358(11) Uani 1 1 d . . . . .
C30 C -0.0051(5) 0.5141(4) 0.6313(4) 0.0454(16) Uani 1 1 d . . . . .
H30 H -0.0327 0.4759 0.6636 0.055 Uiso 1 1 calc R U . . .
C22 C 0.2893(4) 0.5181(3) 0.2713(3) 0.0282(11) Uani 1 1 d . . . . .
C28 C -0.0252(5) 0.6366(4) 0.5674(4) 0.0444(16) Uani 1 1 d . . . . .
H28 H -0.0655 0.6846 0.5575 0.053 Uiso 1 1 calc R U . . .
C21 C 0.2731(5) 0.5329(4) 0.1965(3) 0.0355(13) Uani 1 1 d . . . . .
C7 C 0.5057(4) 0.6142(3) 0.3042(3) 0.0276(11) Uani 1 1 d . . . . .
C20 C 0.3084(5) 0.4771(4) 0.1471(3) 0.0424(15) Uani 1 1 d . . . . .
H20 H 0.2983 0.4885 0.0978 0.051 Uiso 1 1 calc R U . . .
C25 C 0.1891(5) 0.8101(4) 0.1923(3) 0.0394(14) Uani 1 1 d . . . . .
H25A H 0.1403 0.8570 0.1835 0.047 Uiso 1 1 calc R U . . .
H25B H 0.2176 0.8126 0.2422 0.047 Uiso 1 1 calc R U . . .
C13 C 0.8640(5) 0.5834(4) 0.3891(3) 0.0391(14) Uani 1 1 d . . . . .
H13A H 0.9101 0.6192 0.3647 0.047 Uiso 1 1 calc R U . . .
C19 C 0.3575(6) 0.4063(4) 0.1682(3) 0.0428(15) Uani 1 1 d . . . . .
H19 H 0.3829 0.3693 0.1341 0.051 Uiso 1 1 calc R U . . .
C29 C -0.0611(6) 0.5851(5) 0.6190(4) 0.0506(17) Uani 1 1 d . . . . .
H29 H -0.1232 0.5983 0.6454 0.061 Uiso 1 1 calc R U . . .
C15 C 0.7201(5) 0.7331(4) 0.4647(3) 0.0383(14) Uani 1 1 d . . . . .
H15A H 0.7821 0.7301 0.5001 0.046 Uiso 1 1 calc R U . . .
H15B H 0.6980 0.7902 0.4589 0.046 Uiso 1 1 calc R U . . .
C2 C 0.5632(5) 0.5608(3) 0.2601(3) 0.0311(12) Uani 1 1 d . . . . .
C17 C 0.3365(5) 0.4433(3) 0.2923(3) 0.0301(12) Uani 1 1 d . . . . .
C6 C 0.4664(4) 0.6882(3) 0.2741(3) 0.0306(12) Uani 1 1 d . . . . .
C31 C 0.8268(15) 0.6891(11) 0.1922(10) 0.071(5) Uiso 0.5 1 d . . P . .
H31A H 0.8239 0.6887 0.1402 0.107 Uiso 0.5 1 calc R U P . .
H31C H 0.8471 0.7431 0.2093 0.107 Uiso 0.5 1 calc R U P . .
H31B H 0.7548 0.6746 0.2093 0.107 Uiso 0.5 1 calc R U P . .
C3 C 0.5727(5) 0.5794(4) 0.1885(3) 0.0367(13) Uani 1 1 d . . . . .
H3 H 0.6069 0.5418 0.1585 0.044 Uiso 1 1 calc R U . . .
C27 C 0.0675(5) 0.6213(4) 0.5294(3) 0.0366(14) Uani 1 1 d . . . . .
C10 C 0.3555(6) 0.7968(4) 0.4897(3) 0.0390(14) Uani 1 1 d . . . . .
H10A H 0.4360 0.8018 0.4966 0.047 Uiso 1 1 calc R U . . .
H10B H 0.3206 0.8387 0.5185 0.047 Uiso 1 1 calc R U . . .
C11 C 0.8656(5) 0.4473(4) 0.4532(3) 0.0331(13) Uani 1 1 d . . . . .
C14 C 0.7529(5) 0.6990(4) 0.3951(4) 0.0421(15) Uani 1 1 d . . . . .
H14A H 0.6940 0.7078 0.3582 0.051 Uiso 1 1 calc R U . . .
H14B H 0.8203 0.7256 0.3797 0.051 Uiso 1 1 calc R U . . .
C16 C 0.3558(4) 0.4168(3) 0.3683(3) 0.0287(11) Uani 1 1 d . . . . .
C1 C 0.6122(5) 0.4826(3) 0.2854(3) 0.0308(12) Uani 1 1 d . . . . .
C4 C 0.5333(5) 0.6515(4) 0.1597(3) 0.0405(14) Uani 1 1 d . . . . .
H4A H 0.5407 0.6631 0.1108 0.049 Uiso 1 1 calc R U . . .
C9 C 0.3215(5) 0.8070(4) 0.4115(3) 0.0381(14) Uani 1 1 d . . . . .
H9A H 0.2408 0.8095 0.4055 0.046 Uiso 1 1 calc R U . . .
H9B H 0.3524 0.8575 0.3929 0.046 Uiso 1 1 calc R U . . .
C26 C 0.0847(5) 0.6764(4) 0.4678(4) 0.0392(14) Uani 1 1 d . . . . .
C5 C 0.4830(5) 0.7061(4) 0.2033(3) 0.0365(13) Uani 1 1 d . . . . .
H5A H 0.4595 0.7566 0.1845 0.044 Uiso 1 1 calc R U . . .
C23 C 0.2201(5) 0.6043(4) 0.1707(3) 0.0390(14) Uani 1 1 d . . . . .
H23 H 0.2106 0.6099 0.1207 0.047 Uiso 1 1 calc R U . . .
C8 C 0.4143(5) 0.7499(3) 0.3158(3) 0.0329(12) Uani 1 1 d . . . . .
H8 H 0.4182 0.8040 0.2994 0.039 Uiso 1 1 calc R U . . .
C24 C 0.1253(5) 0.7332(4) 0.1803(4) 0.0441(15) Uani 1 1 d . . . . .
H24A H 0.0540 0.7380 0.2029 0.053 Uiso 1 1 calc R U . . .
H24B H 0.1105 0.7256 0.1287 0.053 Uiso 1 1 calc R U . . .
C12 C 0.9084(5) 0.5026(4) 0.4028(3) 0.0364(13) Uani 1 1 d . . . . .
C18 C 0.3694(5) 0.3896(4) 0.2403(3) 0.0341(13) Uani 1 1 d . . . . .
H18 H 0.4012 0.3397 0.2548 0.041 Uiso 1 1 calc R U . . .
O16 O 0.5920(10) 0.9249(8) 0.5048(7) 0.076(3) Uiso 0.5 1 d . . P A 1
H16 H 0.6546 0.9439 0.5142 0.115 Uiso 0.5 1 calc R U P A 1
C33 C 0.516(2) 0.9876(15) 0.5004(15) 0.078(6) Uiso 0.5 1 d . . P A 1
H33A H 0.4617 0.9802 0.5368 0.117 Uiso 0.5 1 calc R U P A 1
H33B H 0.4784 0.9872 0.4533 0.117 Uiso 0.5 1 calc R U P A 1
H33C H 0.5533 1.0392 0.5079 0.117 Uiso 0.5 1 calc R U P A 1
C32 C 0.0353(7) 0.8370(5) 0.3362(5) 0.064(2) Uani 1 1 d . . . . .
O15A O 0.0108(14) 0.7754(11) 0.3229(9) 0.103(5) Uiso 0.5 1 d . . P B 2
O15B O -0.0581(10) 0.8688(8) 0.3298(7) 0.071(3) Uiso 0.5 1 d . . P B 1
O17A O 0.0898(11) 0.8812(6) 0.5213(6) 0.051(3) Uani 0.5 1 d . . P C 1
O18 O 0.8282(6) 0.4765(6) 0.1728(5) 0.044(2) Uani 0.5 1 d . . P . .
O19 O 0.2186(13) 0.9898(8) 0.4665(7) 0.092(4) Uani 0.5 1 d . . P . .
O17B O 0.0107(17) 0.8978(10) 0.5402(9) 0.104(6) Uani 0.5 1 d . . P D 2

loop_
_atom_site_aniso_label
_atom_site_aniso_U_11
_atom_site_aniso_U_22
_atom_site_aniso_U_33
_atom_site_aniso_U_23
_atom_site_aniso_U_13
_atom_site_aniso_U_12
Y1 0.0310(3) 0.0212(3) 0.0256(3) 0.0022(2) -0.00445(19) -0.0004(2)
Y2 0.0336(3) 0.0209(3) 0.0255(3) 0.0013(2) -0.00549(19) 0.0007(2)
O7 0.035(2) 0.0212(19) 0.0245(19) -0.0006(15) -0.0008(15) 0.0045(15)
O11 0.036(2) 0.040(2) 0.041(2) 0.000(2) -0.0101(18) 0.0082(18)
O1 0.057(3) 0.031(2) 0.031(2) -0.0033(18) -0.0013(19) 0.0071(19)
O3 0.034(2) 0.027(2) 0.0260(19) 0.0042(16) -0.0036(15) 0.0016(16)
O8 0.071(3) 0.025(2) 0.035(2) 0.0000(18) -0.004(2) 0.009(2)
O2 0.042(2) 0.027(2) 0.028(2) 0.0009(16) -0.0038(16) 0.0023(16)
O5 0.048(2) 0.029(2) 0.034(2) 0.0029(19) -0.0050(19) -0.0060(18)
O6 0.0266(18) 0.028(2) 0.031(2) 0.0002(16) -0.0026(15) 0.0027(15)
O13 0.0297(19) 0.0236(19) 0.0230(19) 0.0006(17) -0.0051(15) 0.0016(15)
O9 0.043(2) 0.0200(18) 0.0246(19) 0.0008(16) -0.0058(16) 0.0013(16)
O10 0.045(2) 0.028(2) 0.040(2) -0.0007(18) -0.0014(18) -0.0021(17)
O12 0.054(3) 0.039(3) 0.067(3) -0.002(2) 0.002(2) 0.019(2)
O4 0.053(3) 0.024(2) 0.030(2) -0.0011(17) -0.0002(18) -0.0003(18)
N1 0.044(3) 0.023(2) 0.030(3) 0.000(2) -0.003(2) 0.001(2)
N2 0.039(3) 0.032(3) 0.039(3) -0.001(2) 0.005(2) -0.005(2)
N3 0.039(3) 0.028(3) 0.040(3) 0.002(2) -0.009(2) 0.003(2)
C30 0.043(3) 0.050(4) 0.043(4) -0.006(3) 0.003(3) -0.010(3)
C22 0.032(3) 0.025(3) 0.028(3) -0.002(2) -0.003(2) -0.004(2)
C28 0.033(3) 0.041(4) 0.059(4) -0.018(3) -0.008(3) 0.003(3)
C21 0.048(3) 0.030(3) 0.028(3) 0.003(2) -0.004(2) -0.003(2)
C7 0.033(3) 0.027(3) 0.023(3) 0.006(2) -0.006(2) -0.005(2)
C20 0.057(4) 0.042(4) 0.027(3) 0.001(3) -0.008(3) -0.003(3)
C25 0.041(3) 0.035(3) 0.042(3) 0.004(3) -0.007(3) 0.004(3)
C13 0.040(3) 0.037(3) 0.040(3) -0.003(3) 0.000(3) -0.014(3)
C19 0.062(4) 0.032(3) 0.034(3) -0.006(3) -0.004(3) 0.003(3)
C29 0.038(3) 0.057(5) 0.057(4) -0.013(4) 0.004(3) -0.003(3)
C15 0.044(3) 0.024(3) 0.045(4) 0.005(3) -0.010(3) -0.008(2)
C2 0.037(3) 0.025(3) 0.030(3) 0.004(2) -0.005(2) -0.002(2)
C17 0.038(3) 0.026(3) 0.026(3) 0.002(2) -0.006(2) 0.000(2)
C6 0.034(3) 0.023(3) 0.034(3) 0.003(2) -0.004(2) -0.001(2)
C3 0.047(3) 0.032(3) 0.030(3) 0.000(3) 0.000(3) 0.003(3)
C27 0.033(3) 0.037(3) 0.039(3) -0.009(3) -0.007(2) -0.001(2)
C10 0.057(4) 0.027(3) 0.032(3) -0.008(3) -0.001(3) 0.000(3)
C11 0.032(3) 0.031(3) 0.036(3) -0.010(3) -0.005(2) -0.003(2)
C14 0.043(3) 0.030(3) 0.052(4) 0.011(3) -0.001(3) -0.011(3)
C16 0.033(3) 0.023(3) 0.029(3) 0.002(2) -0.006(2) 0.000(2)
C1 0.036(3) 0.025(3) 0.031(3) -0.001(2) -0.004(2) -0.003(2)
C4 0.053(4) 0.040(4) 0.028(3) 0.008(3) -0.002(3) -0.001(3)
C9 0.053(4) 0.022(3) 0.040(3) -0.001(3) 0.003(3) 0.005(3)
C26 0.032(3) 0.036(3) 0.049(4) -0.006(3) -0.009(3) 0.002(3)
C5 0.046(3) 0.028(3) 0.034(3) 0.011(3) -0.008(3) -0.005(3)
C23 0.048(3) 0.034(3) 0.034(3) 0.006(3) -0.012(3) -0.004(3)
C8 0.037(3) 0.025(3) 0.036(3) 0.006(2) -0.010(2) 0.000(2)
C24 0.041(3) 0.036(3) 0.055(4) 0.009(3) -0.010(3) 0.005(3)
C12 0.029(3) 0.039(3) 0.040(3) -0.006(3) 0.002(2) -0.008(2)
C18 0.046(3) 0.028(3) 0.028(3) -0.001(2) -0.005(2) 0.004(2)
C32 0.075(6) 0.057(5) 0.063(5) 0.009(4) 0.020(4) 0.003(4)
O17A 0.075(7) 0.036(5) 0.041(6) -0.004(4) -0.027(5) 0.009(5)
O18 0.028(4) 0.050(5) 0.057(6) 0.019(4) 0.023(4) 0.008(4)
O19 0.125(11) 0.062(8) 0.084(9) -0.020(7) -0.041(8) -0.010(8)
O17B 0.145(15) 0.090(11) 0.074(10) 0.017(9) -0.049(11) -0.031(11)

loop_
_atom_type_symbol
_atom_type_description
_atom_type_scat_dispersion_real
_atom_type_scat_dispersion_imag
_atom_type_scat_source
C C 0.0033 0.0016 'International Tables Vol C Tables 4.2.6.8 and 6.1.1.4'
H H 0.0000 0.0000 'International Tables Vol C Tables 4.2.6.8 and 6.1.1.4'
N N 0.0061 0.0033 'International Tables Vol C Tables 4.2.6.8 and 6.1.1.4'
O O 0.0106 0.0060 'International Tables Vol C Tables 4.2.6.8 and 6.1.1.4'
Y Y -2.7962 3.5667 'International Tables Vol C Tables 4.2.6.8 and 6.1.1.4'

loop_
_geom_angle_atom_site_label_1
_geom_angle_atom_site_label_2
_geom_angle_atom_site_label_3
_geom_angle
_geom_angle_site_symmetry_1
_geom_angle_site_symmetry_3
O2 Y1 O13 78.53(14) . .
O2 Y1 O3 72.87(14) . .
O13 Y1 O3 106.19(13) . .
O2 Y1 O13 122.94(14) . 3_666
O13 Y1 O13 71.92(16) . 3_666
O3 Y1 O13 70.31(13) . 3_666
O2 Y1 N2 84.06(16) . .
O13 Y1 N2 146.09(16) . .
O3 Y1 N2 95.97(16) . .
O13 Y1 N2 141.07(16) 3_666 .
O2 Y1 O6 78.85(13) . .
O13 Y1 O6 73.78(13) . .
O3 Y1 O6 150.98(13) . .
O13 Y1 O6 133.35(13) 3_666 .
N2 Y1 O6 74.43(15) . .
O2 Y1 O5 139.24(14) . .
O13 Y1 O5 140.18(15) . .
O3 Y1 O5 81.58(14) . .
O13 Y1 O5 74.54(14) 3_666 .
N2 Y1 O5 67.35(16) . .
O6 Y1 O5 117.64(14) . .
O2 Y1 O7 138.93(13) . 3_666
O13 Y1 O7 71.37(13) . 3_666
O3 Y1 O7 141.99(13) . 3_666
O13 Y1 O7 73.17(12) 3_666 3_666
N2 Y1 O7 105.96(15) . 3_666
O6 Y1 O7 66.48(12) . 3_666
O5 Y1 O7 78.92(13) . 3_666
O2 Y1 Y2 96.99(10) . 3_666
O13 Y1 Y2 40.89(9) . 3_666
O3 Y1 Y2 146.98(10) . 3_666
O13 Y1 Y2 91.27(9) 3_666 3_666
N2 Y1 Y2 114.53(13) . 3_666
O6 Y1 Y2 42.67(9) . 3_666
O5 Y1 Y2 120.72(11) . 3_666
O7 Y1 Y2 42.29(8) 3_666 3_666
O2 Y1 Y1 102.62(10) . 3_666
O13 Y1 Y1 36.45(10) . 3_666
O3 Y1 Y1 87.69(9) . 3_666
O13 Y1 Y1 35.47(9) 3_666 3_666
N2 Y1 Y1 173.11(13) . 3_666
O6 Y1 Y1 104.98(9) . 3_666
O5 Y1 Y1 107.59(11) . 3_666
O7 Y1 Y1 67.92(9) 3_666 3_666
Y2 Y1 Y1 63.414(17) 3_666 3_666
O2 Y1 Y2 95.94(10) . .
O13 Y1 Y2 84.30(9) . .
O3 Y1 Y2 36.17(9) . .
O13 Y1 Y2 34.74(9) 3_666 .
N2 Y1 Y2 126.64(13) . .
O6 Y1 Y2 158.04(9) . .
O5 Y1 Y2 80.20(10) . .
O7 Y1 Y2 107.89(8) 3_666 .
Y2 Y1 Y2 118.367(16) 3_666 .
Y1 Y1 Y2 54.953(15) 3_666 .
O11 Y2 O9 76.48(15) . .
O11 Y2 O13 140.65(15) . 3_666
O9 Y2 O13 139.55(14) . 3_666
O11 Y2 O7 117.18(15) . .
O9 Y2 O7 74.38(13) . .
O13 Y2 O7 72.89(13) 3_666 .
O11 Y2 O6 75.35(14) . 3_666
O9 Y2 O6 114.62(14) . 3_666
O13 Y2 O6 74.03(13) 3_666 3_666
O7 Y2 O6 68.66(13) . 3_666
O11 Y2 O3 147.50(15) . .
O9 Y2 O3 81.05(14) . .
O13 Y2 O3 69.46(13) 3_666 .
O7 Y2 O3 77.99(13) . .
O6 Y2 O3 136.19(12) 3_666 .
O11 Y2 O4 76.77(15) . .
O9 Y2 O4 142.99(14) . .
O13 Y2 O4 75.23(15) 3_666 .
O7 Y2 O4 141.55(13) . .
O6 Y2 O4 82.38(14) 3_666 .
O3 Y2 O4 110.06(14) . .
O11 Y2 N1 84.64(16) . .
O9 Y2 N1 85.80(15) . .
O13 Y2 N1 108.47(15) 3_666 .
O7 Y2 N1 144.96(14) . .
O6 Y2 N1 146.31(15) 3_666 .
O3 Y2 N1 70.46(15) . .
O4 Y2 N1 66.63(15) . .
O11 Y2 Y1 118.46(12) . 3_666
O9 Y2 Y1 118.23(10) . 3_666
O13 Y2 Y1 40.43(9) 3_666 3_666
O7 Y2 Y1 44.61(9) . 3_666
O6 Y2 Y1 43.42(9) 3_666 3_666
O3 Y2 Y1 92.80(9) . 3_666
O4 Y2 Y1 96.94(10) . 3_666
N1 Y2 Y1 148.89(12) . 3_666
O11 Y2 Y1 174.11(11) . .
O9 Y2 Y1 108.87(10) . .
O13 Y2 Y1 35.32(10) 3_666 .
O7 Y2 Y1 67.39(9) . .
O6 Y2 Y1 103.95(9) 3_666 .
O3 Y2 Y1 34.74(9) . .
O4 Y2 Y1 97.35(10) . .
N1 Y2 Y1 93.20(11) . .
Y1 Y2 Y1 61.632(16) 3_666 .
C16 O7 Y2 134.5(3) . .
C16 O7 Y1 130.7(3) . 3_666
Y2 O7 Y1 93.10(12) . 3_666
C26 O11 Y2 129.4(4) . .
C7 O3 Y1 126.3(3) . .
C7 O3 Y2 124.4(3) . .
Y1 O3 Y2 109.09(15) . .
C1 O2 Y1 134.9(4) . .
C15 O5 Y1 119.2(4) . .
C11 O6 Y2 131.7(4) . 3_666
C11 O6 Y1 134.0(4) . .
Y2 O6 Y1 93.92(13) 3_666 .
Y1 O13 Y2 98.68(14) . 3_666
Y1 O13 Y1 108.08(16) . 3_666
Y2 O13 Y1 109.94(16) 3_666 3_666
C22 O9 Y2 133.4(3) . .
C10 O4 Y2 120.1(3) . .
C8 N1 C9 118.6(5) . .
C8 N1 Y2 127.5(4) . .
C9 N1 Y2 113.8(4) . .
C13 N2 C14 118.2(5) . .
C13 N2 Y1 129.8(4) . .
C14 N2 Y1 112.0(4) . .
C23 N3 C24 124.0(5) . .
C29 C30 C12 121.1(7) . 3_666
O9 C22 C17 123.4(5) . .
O9 C22 C21 119.0(5) . .
C17 C22 C21 117.5(5) . .
C29 C28 C27 122.8(6) . .
C20 C21 C23 118.2(6) . .
C20 C21 C22 120.6(5) . .
C23 C21 C22 121.2(5) . .
O3 C7 C2 122.0(5) . .
O3 C7 C6 120.0(5) . .
C2 C7 C6 118.0(5) . .
C19 C20 C21 121.3(6) . .
O10 C25 C24 110.2(5) . .
N2 C13 C12 128.6(6) . .
C20 C19 C18 118.7(6) . .
C30 C29 C28 118.5(6) . .
O5 C15 C14 107.1(5) . .
C3 C2 C7 119.5(5) . .
C3 C2 C1 116.8(5) . .
C7 C2 C1 123.7(5) . .
C18 C17 C22 119.1(5) . .
C18 C17 C16 116.4(5) . .
C22 C17 C16 124.5(5) . .
C5 C6 C7 120.3(5) . .
C5 C6 C8 117.0(5) . .
C7 C6 C8 122.5(5) . .
C4 C3 C2 121.7(6) . .
C28 C27 C11 119.8(6) . 3_666
C28 C27 C26 115.7(6) . .
C11 C27 C26 124.3(5) 3_666 .
O4 C10 C9 107.2(5) . .
O6 C11 C27 122.4(5) . 3_666
O6 C11 C12 121.5(5) . .
C27 C11 C12 116.0(5) 3_666 .
N2 C14 C15 107.5(5) . .
O8 C16 O7 122.2(5) . .
O8 C16 C17 117.7(5) . .
O7 C16 C17 120.1(5) . .
O1 C1 O2 121.8(5) . .
O1 C1 C2 118.8(5) . .
O2 C1 C2 119.4(5) . .
C5 C4 C3 119.1(6) . .
N1 C9 C10 107.6(5) . .
O12 C26 O11 121.0(6) . .
O12 C26 C27 119.5(6) . .
O11 C26 C27 119.2(5) . .
C4 C5 C6 121.2(6) . .
N3 C23 C21 125.9(6) . .
N1 C8 C6 125.4(5) . .
N3 C24 C25 112.6(5) . .
C30 C12 C11 121.2(6) 3_666 .
C30 C12 C13 114.5(6) 3_666 .
C11 C12 C13 123.9(5) . .
C19 C18 C17 122.7(6) . .

loop_
_geom_bond_atom_site_label_1
_geom_bond_atom_site_label_2
_geom_bond_distance
_geom_bond_site_symmetry_2
Y1 O2 2.285(4) .
Y1 O13 2.289(4) .
Y1 O3 2.299(4) .
Y1 O13 2.344(4) 3_666
Y1 N2 2.399(5) .
Y1 O6 2.404(4) .
Y1 O5 2.418(4) .
Y1 O7 2.454(4) 3_666
Y1 Y2 3.4898(7) 3_666
Y1 Y1 3.7507(10) 3_666
Y1 Y2 3.8119(7) .
Y2 O11 2.232(4) .
Y2 O9 2.241(4) .
Y2 O13 2.311(4) 3_666
Y2 O7 2.352(4) .
Y2 O6 2.371(4) 3_666
Y2 O3 2.381(4) .
Y2 O4 2.437(4) .
Y2 N1 2.446(5) .
Y2 Y1 3.4897(7) 3_666
O7 C16 1.285(7) .
O7 Y1 2.454(4) 3_666
O11 C26 1.278(8) .
O1 C1 1.239(7) .
O3 C7 1.326(6) .
O8 C16 1.246(7) .
O2 C1 1.289(7) .
O5 C15 1.433(7) .
O6 C11 1.315(7) .
O6 Y2 2.371(4) 3_666
O13 Y2 2.311(4) 3_666
O13 Y1 2.344(4) 3_666
O9 C22 1.296(7) .
O14 C31 1.42(2) .
O10 C25 1.423(7) .
O12 C26 1.250(8) .
O4 C10 1.430(7) .
N1 C8 1.289(8) .
N1 C9 1.465(7) .
N2 C13 1.269(8) .
N2 C14 1.471(8) .
N3 C23 1.291(8) .
N3 C24 1.473(8) .
C30 C29 1.376(10) .
C30 C12 1.399(9) 3_666
C22 C17 1.417(8) .
C22 C21 1.437(8) .
C28 C29 1.380(11) .
C28 C27 1.390(9) .
C21 C20 1.394(9) .
C21 C23 1.424(8) .
C7 C2 1.421(8) .
C7 C6 1.426(8) .
C20 C19 1.371(9) .
C25 C24 1.507(9) .
C13 C12 1.465(9) .
C19 C18 1.388(9) .
C15 C14 1.499(9) .
C2 C3 1.395(8) .
C2 C1 1.497(8) .
C17 C18 1.396(8) .
C17 C16 1.506(8) .
C6 C5 1.390(8) .
C6 C8 1.454(8) .
C3 C4 1.389(9) .
C27 C11 1.432(8) 3_666
C27 C26 1.499(9) .
C10 C9 1.523(8) .
C11 C27 1.432(8) 3_666
C11 C12 1.435(9) .
C4 C5 1.384(9) .
C12 C30 1.399(9) 3_666
O16 C33 1.40(2) .
C32 O15A 1.091(18) .
C32 O15B 1.258(14) .
